data_4083581
loop_
_publ_author_name
'Saxena, Priya'
'Thirupathi, Natesan'
'Nethaji, Munirathinam'

_publ_contact_author 'Thirupathi N.'
_publ_section_title
;
 Mono- and Dialkyne Insertion Reactions of
 CyclopalladatedN,N&#x2032;,N&#x2033;-Triarylguanidines
 [\k2(C,N)Pd(\m-Br)]2andcis-/trans-[\k2(C,N)Pd(Lewis Base)Br]. Scaffolds
 for Enlarged, Rearranged, and Zwitterionic Palladacycles through Ring
 Contraction cum Amine--Imine Tautomerization
;
_journal_issue 12
_journal_name_full Organometallics
_journal_page_first 3182
_journal_paper_doi 10.1021/om500423q
_journal_volume 33
_journal_year 2014
_chemical_formula_moiety 'C14 H18 Br2 N2 Pd'
_chemical_formula_sum 'C14 H18 Br2 N2 Pd'
_chemical_formula_weight 480.52
_chemical_name_systematic
;
 ?
;
_space_group_IT_number 14
_symmetry_cell_setting monoclinic
_symmetry_space_group_name_Hall '-P 2yn'
_symmetry_space_group_name_H-M 'P 1 21/n 1'
_atom_sites_solution_hydrogens geom
_atom_sites_solution_primary direct
_atom_sites_solution_secondary difmap
_audit_creation_method SHELXL-97
_cell_angle_alpha 90.00
_cell_angle_beta 115.263(5)
_cell_angle_gamma 90.00
_cell_formula_units_Z 2
_cell_length_a 7.8302(3)
_cell_length_b 12.4884(4)
_cell_length_c 8.9607(3)
_cell_measurement_temperature 298(2)
_cell_measurement_theta_max 26.36
_cell_measurement_theta_min 3.00
_cell_volume 792.43(6)
_computing_cell_refinement 'CrysAlisPro, Oxford Diffraction Ltd.'
_computing_data_collection 'CrysAlisPro, Oxford Diffraction Ltd.'
_computing_data_reduction 'CrysAlisPro, Oxford Diffraction Ltd.'
_computing_molecular_graphics 'OLEX 2-1.2'
_computing_publication_material 'WINGX V1.80.01'
_computing_structure_refinement 'SHELXL-97 (Sheldrick, 2008)'
_computing_structure_solution SIR-92
_diffrn_ambient_temperature 298(2)
_diffrn_detector_area_resol_mean 0.3703
_diffrn_measured_fraction_theta_full 0.999
_diffrn_measured_fraction_theta_max 0.999
_diffrn_measurement_device_type 'Sapphire-3 CCD detector'
_diffrn_measurement_method 'OMEGA SCAN'
_diffrn_radiation_monochromator graphite
_diffrn_radiation_source 'fine-focus sealed tube'
_diffrn_radiation_type MoK\a
_diffrn_radiation_wavelength 0.71073
_diffrn_reflns_av_R_equivalents 0.0160
_diffrn_reflns_av_sigmaI/netI 0.0196
_diffrn_reflns_limit_h_max 7
_diffrn_reflns_limit_h_min -9
_diffrn_reflns_limit_k_max 15
_diffrn_reflns_limit_k_min -15
_diffrn_reflns_limit_l_max 11
_diffrn_reflns_limit_l_min -8
_diffrn_reflns_number 3514
_diffrn_reflns_theta_full 26.36
_diffrn_reflns_theta_max 26.36
_diffrn_reflns_theta_min 3.00
_exptl_absorpt_coefficient_mu 6.202
_exptl_absorpt_correction_T_max 0.3424
_exptl_absorpt_correction_T_min 0.3176
_exptl_absorpt_correction_type empirical
_exptl_absorpt_process_details 'CrysAlisPro 1.171.34.40 (2006)'
_exptl_crystal_colour YELLOW
_exptl_crystal_density_diffrn 2.014
_exptl_crystal_density_method 'not measured'
_exptl_crystal_description NEEDLE
_exptl_crystal_F_000 464
_exptl_crystal_size_max 0.24
_exptl_crystal_size_mid 0.23
_exptl_crystal_size_min 0.22
_refine_diff_density_max 2.080
_refine_diff_density_min -2.541
_refine_diff_density_rms 0.265
_refine_ls_extinction_method none
_refine_ls_goodness_of_fit_ref 1.136
_refine_ls_hydrogen_treatment constr
_refine_ls_matrix_type full
_refine_ls_number_parameters 90
_refine_ls_number_reflns 1618
_refine_ls_number_restraints 0
_refine_ls_restrained_S_all 1.136
_refine_ls_R_factor_all 0.0713
_refine_ls_R_factor_gt 0.0641
_refine_ls_shift/su_max 0.008
_refine_ls_shift/su_mean 0.001
_refine_ls_structure_factor_coef Fsqd
_refine_ls_weighting_details 'calc w=1/[\s^2^(Fo^2^)+(0.1190P)^2^+7.0697P] where P=(Fo^2^+2Fc^2^)/3'
_refine_ls_weighting_scheme calc
_refine_ls_wR_factor_gt 0.2030
_refine_ls_wR_factor_ref 0.2073
_reflns_number_gt 1371
_reflns_number_total 1618
_reflns_threshold_expression >2\s(I)
_cod_data_source_file om500423q_si_002.cif
_cod_data_source_block 1a'
_cod_depositor_comments
;
The following automatic conversions were performed:

'_symmetry_cell_setting' value 'MONOCLINIC' changed to 'monoclinic'
according to
/usr/data/users/saulius/crontab/automatic-downloads/rss-feeds/ACS/lib/dictionaries/cif_core.dic
dictionary named 'cif_core.dic' version 2.4.2 from
2011-04-26.

'_exptl_absorpt_correction_type' value 'EMPIRICAL'
changed to 'empirical' according to
/usr/data/users/saulius/crontab/automatic-downloads/rss-feeds/ACS/lib/dictionaries/cif_core.dic
dictionary named 'cif_core.dic' version 2.4.2 from 2011-04-26.

Automatic conversion script
Id: cif_fix_values 2281 2013-09-26 08:29:07Z andrius 

 Adding full bibliography for 4083571--4083582.cif.
;
_cod_original_cell_volume 792.43(5)
_cod_original_sg_symbol_H-M P21/n
_cod_database_code 4083581

loop_
_symmetry_equiv_pos_as_xyz
'x, y, z'
'-x+1/2, y+1/2, -z+1/2'
'-x, -y, -z'
'x-1/2, -y-1/2, z-1/2'

loop_
_atom_site_label
_atom_site_type_symbol
_atom_site_fract_x
_atom_site_fract_y
_atom_site_fract_z
_atom_site_U_iso_or_equiv
_atom_site_adp_type
_atom_site_occupancy
_atom_site_symmetry_multiplicity
_atom_site_calc_flag
_atom_site_refinement_flags
Pd1 Pd 1.0000 0.0000 0.0000 0.0261(3) Uani 1 2 d S
Br1 Br 1.0303(2) -0.18201(11) 0.09237(18) 0.0684(5) Uani 1 1 d .
N1 N 0.9212(10) 0.0441(6) 0.1795(8) 0.0289(14) Uani 1 1 d .
C1 C 0.7660(13) -0.0024(7) 0.1854(11) 0.0343(19) Uani 1 1 d .
H1 H 0.7008 -0.0547 0.1080 0.041 Uiso 1 1 calc R
C2 C 0.7035(12) 0.0252(8) 0.3010(11) 0.0326(19) Uani 1 1 d .
C3 C 0.8036(13) 0.1027(7) 0.4163(10) 0.0332(19) Uani 1 1 d .
H3 H 0.7645 0.1225 0.4969 0.040 Uiso 1 1 calc R
C4 C 0.9615(13) 0.1511(7) 0.4125(10) 0.0305(17) Uani 1 1 d .
C5 C 1.0144(12) 0.1206(7) 0.2900(10) 0.0307(17) Uani 1 1 d .
H5 H 1.1174 0.1540 0.2837 0.037 Uiso 1 1 calc R
C6 C 0.5285(18) -0.0301(12) 0.2979(15) 0.060(3) Uani 1 1 d .
H6A H 0.4602 0.0190 0.3347 0.090 Uiso 1 1 calc R
H6B H 0.5659 -0.0912 0.3696 0.090 Uiso 1 1 calc R
H6C H 0.4493 -0.0528 0.1874 0.090 Uiso 1 1 calc R
C7 C 1.0708(18) 0.2351(9) 0.5344(13) 0.049(2) Uani 1 1 d .
H7A H 0.9870 0.2913 0.5340 0.074 Uiso 1 1 calc R
H7B H 1.1660 0.2639 0.5052 0.074 Uiso 1 1 calc R
H7C H 1.1297 0.2040 0.6426 0.074 Uiso 1 1 calc R

loop_
_atom_site_aniso_label
_atom_site_aniso_U_11
_atom_site_aniso_U_22
_atom_site_aniso_U_33
_atom_site_aniso_U_23
_atom_site_aniso_U_13
_atom_site_aniso_U_12
Pd1 0.0284(5) 0.0347(5) 0.0223(5) -0.0039(3) 0.0177(4) -0.0038(4)
Br1 0.0950(11) 0.0600(8) 0.0748(9) 0.0052(6) 0.0597(8) 0.0032(7)
N1 0.031(3) 0.036(4) 0.022(3) -0.002(3) 0.014(3) -0.005(3)
C1 0.033(4) 0.044(5) 0.030(4) -0.006(4) 0.017(4) -0.004(4)
C2 0.029(4) 0.043(5) 0.032(4) 0.002(4) 0.019(4) 0.002(3)
C3 0.042(5) 0.042(5) 0.023(4) 0.005(3) 0.022(3) 0.015(4)
C4 0.042(5) 0.028(4) 0.024(4) 0.001(3) 0.017(3) 0.005(4)
C5 0.034(4) 0.037(4) 0.024(4) 0.001(3) 0.016(3) -0.001(4)
C6 0.052(6) 0.097(9) 0.048(6) -0.016(6) 0.038(5) -0.019(6)
C7 0.072(7) 0.041(5) 0.040(5) -0.008(4) 0.029(5) -0.010(5)

loop_
_atom_type_symbol
_atom_type_description
_atom_type_scat_dispersion_real
_atom_type_scat_dispersion_imag
_atom_type_scat_source
C C 0.0033 0.0016 'International Tables Vol C Tables 4.2.6.8 and 6.1.1.4'
H H 0.0000 0.0000 'International Tables Vol C Tables 4.2.6.8 and 6.1.1.4'
N N 0.0061 0.0033 'International Tables Vol C Tables 4.2.6.8 and 6.1.1.4'
Pd Pd -0.9988 1.0072 'International Tables Vol C Tables 4.2.6.8 and 6.1.1.4'
Br Br -0.2901 2.4595 'International Tables Vol C Tables 4.2.6.8 and 6.1.1.4'

loop_
_geom_angle_atom_site_label_1
_geom_angle_atom_site_label_2
_geom_angle_atom_site_label_3
_geom_angle
_geom_angle_site_symmetry_1
_geom_angle_site_symmetry_3
N1 Pd1 N1 180.0(3) 3_755 .
N1 Pd1 Br1 89.9(2) 3_755 .
N1 Pd1 Br1 90.1(2) . .
N1 Pd1 Br1 90.1(2) 3_755 3_755
N1 Pd1 Br1 89.9(2) . 3_755
Br1 Pd1 Br1 180.0 . 3_755
C5 N1 C1 119.0(7) . .
C5 N1 Pd1 121.5(6) . .
C1 N1 Pd1 119.4(6) . .
C2 C1 N1 122.3(8) . .
C2 C1 H1 118.9 . .
N1 C1 H1 118.9 . .
C1 C2 C3 118.0(8) . .
C1 C2 C6 118.8(9) . .
C3 C2 C6 123.2(8) . .
C2 C3 C4 120.7(7) . .
C2 C3 H3 119.6 . .
C4 C3 H3 119.6 . .
C5 C4 C3 118.1(8) . .
C5 C4 C7 120.1(8) . .
C3 C4 C7 121.7(8) . .
N1 C5 C4 121.8(8) . .
N1 C5 H5 119.1 . .
C4 C5 H5 119.1 . .
C2 C6 H6A 109.5 . .
C2 C6 H6B 109.5 . .
H6A C6 H6B 109.5 . .
C2 C6 H6C 109.5 . .
H6A C6 H6C 109.5 . .
H6B C6 H6C 109.5 . .
C4 C7 H7A 109.5 . .
C4 C7 H7B 109.5 . .
H7A C7 H7B 109.5 . .
C4 C7 H7C 109.5 . .
H7A C7 H7C 109.5 . .
H7B C7 H7C 109.5 . .

loop_
_geom_bond_atom_site_label_1
_geom_bond_atom_site_label_2
_geom_bond_distance
_geom_bond_site_symmetry_2
Pd1 N1 2.029(7) 3_755
Pd1 N1 2.029(7) .
Pd1 Br1 2.3959(14) .
Pd1 Br1 2.3959(14) 3_755
N1 C5 1.345(11) .
N1 C1 1.369(11) .
C1 C2 1.365(12) .
C1 H1 0.9300 .
C2 C3 1.389(13) .
C2 C6 1.523(14) .
C3 C4 1.390(13) .
C3 H3 0.9300 .
C4 C5 1.382(11) .
C4 C7 1.493(13) .
C5 H5 0.9300 .
C6 H6A 0.9600 .
C6 H6B 0.9600 .
C6 H6C 0.9600 .
C7 H7A 0.9600 .
C7 H7B 0.9600 .
C7 H7C 0.9600 .

loop_
_geom_torsion_atom_site_label_1
_geom_torsion_atom_site_label_2
_geom_torsion_atom_site_label_3
_geom_torsion_atom_site_label_4
_geom_torsion
_geom_torsion_site_symmetry_1
N1 Pd1 N1 C5 -35(100) 3_755
Br1 Pd1 N1 C5 124.0(7) .
Br1 Pd1 N1 C5 -56.0(7) 3_755
N1 Pd1 N1 C1 143(100) 3_755
Br1 Pd1 N1 C1 -58.2(7) .
Br1 Pd1 N1 C1 121.8(7) 3_755
C5 N1 C1 C2 -0.8(13) .
Pd1 N1 C1 C2 -178.7(7) .
N1 C1 C2 C3 -0.5(14) .
N1 C1 C2 C6 179.6(10) .
C1 C2 C3 C4 0.6(13) .
C6 C2 C3 C4 -179.5(10) .
C2 C3 C4 C5 0.7(12) .
C2 C3 C4 C7 179.6(9) .
C1 N1 C5 C4 2.2(13) .
Pd1 N1 C5 C4 180.0(6) .
C3 C4 C5 N1 -2.1(13) .
C7 C4 C5 N1 178.9(9) .
